data_7118829
loop_
_publ_author_name
'Lungerich, Dominik'
'Nizovtsev, Alexey V.'
'Heinemann, Frank W.'
'Hampel, Frank'
'Meyer, Karsten'
'Majetich, George'
'Schleyer, Paul V. R.'
'Jux, Norbert'

_publ_section_title
;
 [18]Annulene put into a new perspective.
;
_journal_issue 25
_journal_name_full 'Chemical communications (Cambridge, England)'
_journal_page_first 4710
_journal_page_last 4713
_journal_paper_doi 10.1039/c6cc01309k
_journal_volume 52
_journal_year 2016
_chemical_formula_moiety 'C18 H6, C6 H6'
_chemical_formula_sum 'C24 H12'
_chemical_formula_weight 300.34
_space_group_crystal_system tetragonal
_space_group_IT_number 142
_space_group_name_Hall '-I 4bd 2c'
_space_group_name_H-M_alt 'I 41/a c d'
_symmetry_space_group_name_Hall '-I 4bd 2c'
_symmetry_space_group_name_H-M 'I 41/a c d :2'
_atom_sites_solution_hydrogens geom
_atom_sites_solution_primary direct
_audit_creation_date 2015-04-24
_audit_creation_method
;
  Olex2 1.2-ac2
  (compiled 2012.03.27 svn.r2268, GUI svn.r4156)
;
_audit_update_record
;
2016-02-11 deposited with the CCDC.
2016-02-22 downloaded from the CCDC.
;
_cell_angle_alpha 90
_cell_angle_beta 90
_cell_angle_gamma 90
_cell_formula_units_Z 16
_cell_length_a 21.6492(2)
_cell_length_b 21.6492(2)
_cell_length_c 14.6312(2)
_cell_measurement_reflns_used 4676
_cell_measurement_temperature 173.1(6)
_cell_measurement_theta_max 61.2620
_cell_measurement_theta_min 5.4880
_cell_volume 6857.47(13)
_computing_cell_refinement
;
CrysAlisPro, Agilent Technologies,
Version 1.171.37.35 (release 13-08-2014 CrysAlis171 .NET)
(compiled Aug 13 2014,18:06:01)
;
_computing_data_collection
;
CrysAlisPro, Agilent Technologies,
Version 1.171.37.35 (release 13-08-2014 CrysAlis171 .NET)
(compiled Aug 13 2014,18:06:01)
;
_computing_data_reduction
;
CrysAlisPro, Agilent Technologies,
Version 1.171.37.35 (release 13-08-2014 CrysAlis171 .NET)
(compiled Aug 13 2014,18:06:01)
;
_computing_molecular_graphics
;
O. V. Dolomanov, L. J. Bourhis, R. J. Gildea, J. A. K. Howard and H. Puschmann,
OLEX2: a complete structure solution, refinement and analysis program.
J. Appl. Cryst. (2009). 42, 339-341.
;
_computing_publication_material
;
O. V. Dolomanov, L. J. Bourhis, R. J. Gildea, J. A. K. Howard and H. Puschmann,
OLEX2: a complete structure solution, refinement and analysis program.
J. Appl. Cryst. (2009). 42, 339-341.
;
_computing_structure_refinement
;
SHELXL, G.M. Sheldrick, Acta Cryst.
(2008). A64, 112-122
;
_computing_structure_solution
;
SHELXS, G.M. Sheldrick, Acta Cryst.
(2008). A64, 112-122
;
_diffrn_ambient_environment N~2~
_diffrn_ambient_temperature 173.1(6)
_diffrn_detector 'CCD plate'
_diffrn_detector_area_resol_mean 10.6144
_diffrn_detector_type Atlas
_diffrn_measured_fraction_theta_full 0.9828
_diffrn_measured_fraction_theta_max 0.9994
_diffrn_measurement_details
;
  1 omega    3.00   33.00   1.0000    1.0000
omega____ theta____ kappa____ phi______ frames
    -        0.0000  -77.0000   30.0000 30

  2 omega   91.00  144.00   1.0000    2.2000
omega____ theta____ kappa____ phi______ frames
    -       82.5931   15.0000  150.0000 53

  3 omega   59.00   96.00   1.0000    2.2000
omega____ theta____ kappa____ phi______ frames
    -       82.5931  -45.0000  -30.0000 37

  4 omega   20.00  169.00   1.0000    2.2000
omega____ theta____ kappa____ phi______ frames
    -       82.5931    0.0000   30.0000 149

  5 omega   37.00   67.00   1.0000    2.2000
omega____ theta____ kappa____ phi______ frames
    -       82.5931   15.0000  150.0000 30

  6 omega   10.00  106.00   1.0000    2.2000
omega____ theta____ kappa____ phi______ frames
    -       82.5931  -94.0000  -30.0000 96

  7 omega  -76.00  -46.00   1.0000    1.0000
omega____ theta____ kappa____ phi______ frames
    -        0.0000  -77.0000   30.0000 30

  8 omega  -88.00  -48.00   1.0000    1.0000
omega____ theta____ kappa____ phi______ frames
    -        0.0000 -178.0000 -150.0000 40

  9 omega  -83.00  -34.00   1.0000    1.0000
omega____ theta____ kappa____ phi______ frames
    -        0.0000  178.0000  -90.0000 49
;
_diffrn_measurement_device 'four-circle diffractometer'
_diffrn_measurement_device_type 'SuperNova, Dual, Cu at zero, Atlas'
_diffrn_measurement_method '\w scans'
_diffrn_orient_matrix_UB_11 -0.0676168000
_diffrn_orient_matrix_UB_12 -0.0062056000
_diffrn_orient_matrix_UB_13 -0.0315012000
_diffrn_orient_matrix_UB_21 0.0150331000
_diffrn_orient_matrix_UB_22 0.0372597000
_diffrn_orient_matrix_UB_23 -0.0869205000
_diffrn_orient_matrix_UB_31 0.0162074000
_diffrn_orient_matrix_UB_32 -0.0603601000
_diffrn_orient_matrix_UB_33 -0.0503376000
_diffrn_radiation_monochromator mirror
_diffrn_radiation_probe x-ray
_diffrn_radiation_type 'Cu K\a'
_diffrn_radiation_wavelength 1.54184
_diffrn_reflns_av_R_equivalents 0.0315
_diffrn_reflns_av_unetI/netI 0.0157
_diffrn_reflns_Laue_measured_fraction_full 0.862
_diffrn_reflns_Laue_measured_fraction_max 0.999
_diffrn_reflns_limit_h_max 24
_diffrn_reflns_limit_h_min -23
_diffrn_reflns_limit_k_max 18
_diffrn_reflns_limit_k_min -23
_diffrn_reflns_limit_l_max 16
_diffrn_reflns_limit_l_min -16
_diffrn_reflns_number 9384
_diffrn_reflns_point_group_measured_fraction_full 0.862
_diffrn_reflns_point_group_measured_fraction_max 0.999
_diffrn_reflns_theta_full 67.684
_diffrn_reflns_theta_max 61.548
_diffrn_reflns_theta_min 4.084
_diffrn_source 'sealed X-ray tube'
_diffrn_source_type 'SuperNova (Cu) X-ray Source'
_exptl_absorpt_coefficient_mu 0.505
_exptl_absorpt_correction_T_max 1.00000
_exptl_absorpt_correction_T_min 0.74992
_exptl_absorpt_correction_type analytical
_exptl_absorpt_process_details
;
CrysAlisPro, Agilent Technologies,
Version 1.171.37.35 (release 13-08-2014 CrysAlis171 .NET)
(compiled Aug 13 2014,18:06:01)
Empirical absorption correction using spherical harmonics,
 implemented in SCALE3 ABSPACK scaling algorithm.
Empirical absorption correction using spherical harmonics,
 implemented in SCALE3 ABSPACK scaling algorithm.
;
_exptl_crystal_colour 'clear yellowish orange'
_exptl_crystal_colour_lustre clear
_exptl_crystal_colour_modifier yellowish
_exptl_crystal_colour_primary orange
_exptl_crystal_density_diffrn 1.164
_exptl_crystal_description block
_exptl_crystal_F_000 2496
_exptl_crystal_size_max 0.2806
_exptl_crystal_size_mid 0.1921
_exptl_crystal_size_min 0.1659
_refine_diff_density_max 0.146
_refine_diff_density_min -0.164
_refine_diff_density_rms 0.036
_refine_ls_extinction_method none
_refine_ls_goodness_of_fit_ref 1.068
_refine_ls_hydrogen_treatment constr
_refine_ls_matrix_type full
_refine_ls_number_parameters 109
_refine_ls_number_reflns 1342
_refine_ls_number_restraints 0
_refine_ls_restrained_S_all 1.068
_refine_ls_R_factor_all 0.0450
_refine_ls_R_factor_gt 0.0388
_refine_ls_shift/su_max 0.001
_refine_ls_shift/su_mean 0.000
_refine_ls_structure_factor_coef Fsqd
_refine_ls_weighting_details 'w=1/[\s^2^(Fo^2^)+(0.0808P)^2^+0.8363P] where P=(Fo^2^+2Fc^2^)/3'
_refine_ls_weighting_scheme calc
_refine_ls_wR_factor_gt 0.1120
_refine_ls_wR_factor_ref 0.1203
_reflns_Friedel_coverage 0.000
_reflns_number_gt 1132
_reflns_number_total 1342
_reflns_threshold_expression 'I > 2\s(I)'
_cod_data_source_file c6cc01309k2.cif
_cod_data_source_block dl09_2
_cod_depositor_comments 'Adding full bibliography for 7118828--7118829.cif.'
_cod_original_cell_volume 6857.48(17)
_cod_database_code 7118829
_chemical_oxdiff_formula 'C22 H6 N'
_reflns_odcompleteness_completeness 98.28
_reflns_odcompleteness_iscentric 1
_reflns_odcompleteness_theta 62.05
_olex2_date_sample_data_collection 2015-04-21
_olex2_refinement_description
;
1. Fixed Uiso
 At 1.2 times of:
  All C(H) groups
2.a Aromatic/amide H refined with riding coordinates:
 C3(H3), C4(H4), C9(H9), C11(H11), C12(H12), C13(H13)
;
_olex2_submission_special_instructions 'No special instructions were received'
_shelx_space_group_comment
;
The symmetry employed for this shelxl refinement is uniquely defined
by the following loop, which should always be used as a source of
symmetry information in preference to the above space-group names.
They are only intended as comments.
;
_shelxl_version_number 2014/6

loop_
_space_group_symop_operation_xyz
'x, y, z'
'-y+1/4, x+3/4, z+1/4'
'-x, -y+1/2, z'
'y+1/4, -x+1/4, z+3/4'
'x, -y, -z+1/2'
'-x+1/2, y, -z'
'y+3/4, x+1/4, -z+1/4'
'-y+1/4, -x+1/4, -z+1/4'
'x+1/2, y+1/2, z+1/2'
'-y+3/4, x+5/4, z+3/4'
'-x+1/2, -y+1, z+1/2'
'y+3/4, -x+3/4, z+5/4'
'x+1/2, -y+1/2, -z+1'
'-x+1, y+1/2, -z+1/2'
'y+5/4, x+3/4, -z+3/4'
'-y+3/4, -x+3/4, -z+3/4'
'-x, -y, -z'
'y-1/4, -x-3/4, -z-1/4'
'x, y-1/2, -z'
'-y-1/4, x-1/4, -z-3/4'
'-x, y, z-1/2'
'x-1/2, -y, z'
'-y-3/4, -x-1/4, z-1/4'
'y-1/4, x-1/4, z-1/4'
'-x+1/2, -y+1/2, -z+1/2'
'y+1/4, -x-1/4, -z+1/4'
'x+1/2, y, -z+1/2'
'-y+1/4, x+1/4, -z-1/4'
'-x+1/2, y+1/2, z'
'x, -y+1/2, z+1/2'
'-y-1/4, -x+1/4, z+1/4'
'y+1/4, x+1/4, z+1/4'

loop_
_atom_site_label
_atom_site_type_symbol
_atom_site_fract_x
_atom_site_fract_y
_atom_site_fract_z
_atom_site_U_iso_or_equiv
_atom_site_adp_type
_atom_site_occupancy
_atom_site_site_symmetry_order
_atom_site_calc_flag
_atom_site_refinement_flags_posn
C1 C 0.28125(6) 0.38207(5) -0.00135(7) 0.0370(4) Uani 1 1 d .
C2 C 0.33731(6) 0.37916(5) -0.00290(7) 0.0385(4) Uani 1 1 d .
C3 C 0.40195(6) 0.37565(6) -0.00223(8) 0.0447(4) Uani 1 1 d .
H3 H 0.4243 0.4123 -0.0048 0.054 Uiso 1 1 calc R
C4 C 0.43357(6) 0.32218(6) 0.00191(8) 0.0460(4) Uani 1 1 d .
H4 H 0.4765 0.3240 0.0025 0.055 Uiso 1 1 calc R
C5 C 0.40528(6) 0.26371(6) 0.00539(7) 0.0406(4) Uani 1 1 d .
C6 C 0.37912(5) 0.21424(6) 0.00799(8) 0.0385(4) Uani 1 1 d .
C7 C 0.34715(6) 0.16025(6) 0.00934(8) 0.0381(4) Uani 1 1 d .
C8 C 0.31657(6) 0.11338(6) 0.00816(8) 0.0419(4) Uani 1 1 d .
C9 C 0.28093(7) 0.05932(6) 0.00422(9) 0.0532(4) Uani 1 1 d .
H9 H 0.3011 0.0215 0.0076 0.064 Uiso 1 1 calc R
C11 C 0.24917(4) 0.24856(5) 0.15530(8) 0.0338(4) Uani 1 1 d .
H11 H 0.2486 0.2476 0.0918 0.041 Uiso 1 1 calc R
C12 C 0.21178(5) 0.20886(5) 0.20486(8) 0.0357(3) Uani 1 1 d .
H12 H 0.1861 0.1812 0.1746 0.043 Uiso 1 1 calc R
C13 C 0.21261(5) 0.21041(5) 0.29934(7) 0.0355(3) Uani 1 1 d .
H13 H 0.1874 0.1838 0.3325 0.043 Uiso 1 1 calc R

loop_
_atom_site_aniso_label
_atom_site_aniso_U_11
_atom_site_aniso_U_22
_atom_site_aniso_U_33
_atom_site_aniso_U_23
_atom_site_aniso_U_13
_atom_site_aniso_U_12
C1 0.0454(7) 0.0288(6) 0.0368(7) -0.0002(4) -0.0031(5) -0.0039(5)
C2 0.0483(9) 0.0296(7) 0.0375(7) 0.0010(4) -0.0018(5) -0.0092(5)
C3 0.0411(8) 0.0440(8) 0.0490(8) 0.0009(5) -0.0017(5) -0.0171(6)
C4 0.0316(7) 0.0547(9) 0.0516(8) -0.0010(5) -0.0014(5) -0.0101(6)
C5 0.0308(7) 0.0479(8) 0.0431(7) 0.0001(5) -0.0020(5) 0.0023(6)
C6 0.0310(7) 0.0427(8) 0.0419(7) 0.0003(5) -0.0025(5) 0.0067(6)
C7 0.0346(7) 0.0367(8) 0.0429(7) 0.0010(5) -0.0015(5) 0.0101(6)
C8 0.0415(8) 0.0356(7) 0.0487(8) 0.0024(5) -0.0009(5) 0.0115(6)
C9 0.0595(8) 0.0269(7) 0.0731(10) 0.0019(6) 0.0009(7) 0.0072(6)
C11 0.0394(7) 0.0348(7) 0.0272(7) 0.0001(4) 0.0007(4) 0.0037(5)
C12 0.0389(7) 0.0319(6) 0.0364(7) -0.0028(5) -0.0037(5) -0.0025(5)
C13 0.0382(7) 0.0318(6) 0.0365(7) 0.0047(5) 0.0043(5) -0.0028(5)

loop_
_atom_type_symbol
_atom_type_description
_atom_type_scat_dispersion_real
_atom_type_scat_dispersion_imag
_atom_type_scat_source
C C 0.0181 0.0091 'International Tables Vol C Tables 4.2.6.8 and 6.1.1.4'
H H 0.0000 0.0000 'International Tables Vol C Tables 4.2.6.8 and 6.1.1.4'

loop_
_exptl_crystal_face_index_h
_exptl_crystal_face_index_k
_exptl_crystal_face_index_l
_exptl_crystal_face_perp_dist
_exptl_oxdiff_crystal_face_indexfrac_h
_exptl_oxdiff_crystal_face_indexfrac_k
_exptl_oxdiff_crystal_face_indexfrac_l
_exptl_oxdiff_crystal_face_x
_exptl_oxdiff_crystal_face_y
_exptl_oxdiff_crystal_face_z
9 -2 -7 0.1301 9.1212 -1.5035 -7.1634 -0.3818 0.7037 0.5992
-1 -14 -1 0.0777 -1.4281 -13.8165 -1.4061 0.2266 -0.4140 0.8816
-9 2 7 0.1012 -8.8949 2.4842 7.1688 0.3602 -0.6643 -0.6550
2 14 1 0.0838 1.9095 13.8281 1.0444 -0.2478 0.4532 -0.8563
9 5 -6 0.1289 9.3508 5.3466 -6.1047 -0.4731 0.8704 0.1361
0 -9 -8 0.0997 -0.3262 -8.6010 -7.5098 0.3120 0.3274 0.8919
7 -6 7 0.0450 7.4717 -6.4831 6.7397 -0.6773 -0.7150 0.1732
-4 13 3 0.1180 -4.3798 12.5214 3.1326 0.1198 0.1284 -0.9845
-7 6 -7 0.1375 -7.3896 6.0448 -6.9636 0.6815 0.7194 -0.1341
-5 -2 -9 0.1180 -4.7234 -1.5888 -8.8798 0.6090 0.6416 0.4663
13 -3 -2 0.1291 12.9982 -3.0009 -1.9994 -0.7973 0.2574 0.4924
-13 3 2 0.1291 -12.9982 3.0009 1.9994 0.7973 -0.2574 -0.4924
14 2 -1 0.1347 13.9994 1.9994 -0.9995 -0.9275 0.3718 0.1565
-14 -2 1 0.1347 -13.9994 -1.9994 0.9995 0.9275 -0.3718 -0.1565
1 1 -9 0.0960 1.0029 0.9999 -8.9996 0.2095 0.8346 0.4089
-1 -1 9 0.0960 -1.0029 -0.9999 8.9996 -0.2095 -0.8346 -0.4089

loop_
_geom_angle_atom_site_label_1
_geom_angle_atom_site_label_2
_geom_angle_atom_site_label_3
_geom_angle
_geom_angle_site_symmetry_1
_geom_angle_site_symmetry_3
C2 C1 C1 176.97(8) . 6
C1 C2 C3 178.52(11) . .
C4 C3 C2 123.69(12) . .
C3 C4 C5 123.64(13) . .
C6 C5 C4 177.92(14) . .
C5 C6 C7 177.08(13) . .
C8 C7 C6 177.02(13) . .
C7 C8 C9 178.44(14) . .
C9 C9 C8 123.47(8) 6 .
C13 C11 C12 119.78(12) 25 .
C13 C12 C11 120.03(10) . .
C12 C13 C11 120.19(10) . 25

loop_
_geom_bond_atom_site_label_1
_geom_bond_atom_site_label_2
_geom_bond_distance
_geom_bond_site_symmetry_2
C1 C1 1.354(3) 6
C1 C2 1.2156(19) .
C2 C3 1.401(2) .
C3 C4 1.3461(19) .
C4 C5 1.4072(19) .
C5 C6 1.2121(19) .
C6 C7 1.3585(19) .
C7 C8 1.2117(19) .
C8 C9 1.4030(19) .
C9 C9 1.345(3) 6
C11 C12 1.3857(16) .
C11 C13 1.3835(16) 25
C12 C13 1.3829(17) .
C13 C11 1.3834(16) 25
